data_4316645
loop_
_publ_author_name
'Pablo Albor\'es'
'Eva Rentschler'

_publ_contact_author_address
;INQUIMAE-FCEN-Universidad de Buenos Aires
Ciudad  Universitaria- Pabellon 2- 3 piso
C1428EHA Buenos Aires- Argentina
;
_publ_contact_author_email albores@qi.fcen.uba.ar
_publ_contact_author_name 'Pablo Albores'
_publ_section_title
;
 cis-2,2'-Bipyrimidine-Bridged Polynuclear Complex: A Stairway-like
 Mixed-Valent {Fe4} Cluster
;
_journal_name_full 'Inorganic Chemistry'
_journal_page_first 8953
_journal_page_last 8961
_journal_paper_doi 10.1021/ic1013472
_journal_volume 49
_journal_year 2010
_chemical_formula_sum 'C24 H26 Cl10 Fe4 N12 O4'
_chemical_formula_weight 1124.47
_chemical_name_systematic
;
 ?
;
_space_group_IT_number 14
_symmetry_cell_setting monoclinic
_symmetry_space_group_name_Hall '-P 2yn'
_symmetry_space_group_name_H-M 'P 1 21/n 1'
_atom_sites_solution_hydrogens geom
_atom_sites_solution_primary direct
_atom_sites_solution_secondary difmap
_audit_creation_method SHELXL-97
_cell_angle_alpha 90.00
_cell_angle_beta 96.8550(10)
_cell_angle_gamma 90.00
_cell_formula_units_Z 2
_cell_length_a 7.4691(3)
_cell_length_b 11.7690(5)
_cell_length_c 22.9889(10)
_cell_measurement_temperature 173(2)
_cell_volume 2006.37(15)
_computing_structure_refinement 'SHELXL-97 (Sheldrick, 1997)'
_diffrn_ambient_temperature 173(2)
_diffrn_measured_fraction_theta_full 0.995
_diffrn_measured_fraction_theta_max 0.995
_diffrn_radiation_monochromator graphite
_diffrn_radiation_source 'fine-focus sealed tube'
_diffrn_radiation_type MoK\a
_diffrn_radiation_wavelength 0.71069
_diffrn_reflns_av_R_equivalents 0.0389
_diffrn_reflns_av_sigmaI/netI 0.0307
_diffrn_reflns_limit_h_max 9
_diffrn_reflns_limit_h_min -9
_diffrn_reflns_limit_k_max 15
_diffrn_reflns_limit_k_min -15
_diffrn_reflns_limit_l_max 29
_diffrn_reflns_limit_l_min -29
_diffrn_reflns_number 21602
_diffrn_reflns_theta_full 27.45
_diffrn_reflns_theta_max 27.45
_diffrn_reflns_theta_min 1.78
_exptl_absorpt_coefficient_mu 2.133
_exptl_absorpt_correction_T_max 0.9008
_exptl_absorpt_correction_T_min 0.7756
_exptl_absorpt_correction_type multi-scan
_exptl_absorpt_process_details
;
[c.f. r.h. blessing, acta cryst. (1995), a51, 33-38]
;
_exptl_crystal_density_diffrn 1.861
_exptl_crystal_density_method 'not measured'
_exptl_crystal_F_000 1120
_exptl_crystal_size_max 0.12
_exptl_crystal_size_mid 0.11
_exptl_crystal_size_min 0.05
_refine_diff_density_max 0.497
_refine_diff_density_min -0.407
_refine_diff_density_rms 0.089
_refine_ls_extinction_method none
_refine_ls_goodness_of_fit_ref 1.091
_refine_ls_hydrogen_treatment mixed
_refine_ls_matrix_type full
_refine_ls_number_parameters 256
_refine_ls_number_reflns 4563
_refine_ls_number_restraints 4
_refine_ls_restrained_S_all 1.091
_refine_ls_R_factor_all 0.0470
_refine_ls_R_factor_gt 0.0345
_refine_ls_shift/su_max 0.001
_refine_ls_shift/su_mean 0.000
_refine_ls_structure_factor_coef Fsqd
_refine_ls_weighting_details 'calc w=1/[\s^2^(Fo^2^)+(0.0301P)^2^+2.5053P] where P=(Fo^2^+2Fc^2^)/3'
_refine_ls_weighting_scheme calc
_refine_ls_wR_factor_gt 0.0711
_refine_ls_wR_factor_ref 0.0781
_reflns_number_gt 3788
_reflns_number_total 4563
_reflns_threshold_expression >2sigma(I)
_cod_data_source_file ic1013472_si_001.cif
_cod_data_source_block pa_442_1_0m
_cod_original_cell_volume 2006.37(25)
_cod_database_code 4316645

loop_
_symmetry_equiv_pos_as_xyz
'x, y, z'
'-x+1/2, y+1/2, -z+1/2'
'-x, -y, -z'
'x-1/2, -y-1/2, z-1/2'

loop_
_atom_site_label
_atom_site_type_symbol
_atom_site_fract_x
_atom_site_fract_y
_atom_site_fract_z
_atom_site_U_iso_or_equiv
_atom_site_adp_type
_atom_site_occupancy
_atom_site_symmetry_multiplicity
_atom_site_calc_flag
_atom_site_refinement_flags
_atom_site_disorder_assembly
_atom_site_disorder_group
C1 C 0.4991(4) 0.3898(2) 0.75264(12) 0.0211(6) Uani 1 1 d . . .
H1 H 0.4680 0.4354 0.7840 0.025 Uiso 1 1 calc R . .
C2 C 0.5801(4) 0.0071(2) 0.48404(11) 0.0163(5) Uani 1 1 d . . .
C3 C 0.6119(4) 0.2975(2) 0.76462(12) 0.0206(6) Uani 1 1 d . . .
H3 H 0.6605 0.2798 0.8037 0.025 Uiso 1 1 calc R . .
C4 C 0.4044(4) 0.3755(2) 0.59465(12) 0.0167(5) Uani 1 1 d . . .
C5 C 0.2330(4) 0.4917(2) 0.53159(12) 0.0199(6) Uani 1 1 d . . .
H5 H 0.1566 0.5560 0.5243 0.024 Uiso 1 1 calc R . .
C6 C 0.8327(4) 0.1069(3) 0.47164(13) 0.0236(6) Uani 1 1 d . . .
H6 H 0.9144 0.1674 0.4820 0.028 Uiso 1 1 calc R . .
C7 C 0.7444(4) -0.0522(3) 0.41297(13) 0.0248(6) Uani 1 1 d . . .
H7 H 0.7648 -0.1037 0.3826 0.030 Uiso 1 1 calc R . .
C8 C 0.2772(4) 0.4282(2) 0.48481(13) 0.0227(6) Uani 1 1 d . . .
H8 H 0.2314 0.4471 0.4457 0.027 Uiso 1 1 calc R . .
C9 C 0.4775(4) 0.3471(2) 0.65548(11) 0.0168(5) Uani 1 1 d . . .
C10 C 0.8638(4) 0.0353(3) 0.42648(13) 0.0268(7) Uani 1 1 d . . .
H10 H 0.9644 0.0461 0.4054 0.032 Uiso 1 1 calc R . .
C11 C 0.3903(4) 0.3364(2) 0.49706(12) 0.0233(6) Uani 1 1 d . . .
H11 H 0.4220 0.2908 0.4658 0.028 Uiso 1 1 calc R . .
C12 C 0.6515(4) 0.2320(2) 0.71838(12) 0.0219(6) Uani 1 1 d . . .
H12 H 0.7295 0.1686 0.7256 0.026 Uiso 1 1 calc R . .
N1 N 0.5819(3) 0.25588(19) 0.66295(10) 0.0182(5) Uani 1 1 d . . .
N2 N 0.4566(3) 0.31006(19) 0.55236(10) 0.0186(5) Uani 1 1 d . . .
N3 N 0.4329(3) 0.4162(2) 0.69747(10) 0.0182(5) Uani 1 1 d . . .
N4 N 0.6900(3) 0.09330(19) 0.50135(10) 0.0187(5) Uani 1 1 d . . .
N5 N 0.2951(3) 0.46495(19) 0.58707(10) 0.0171(5) Uani 1 1 d . . .
N6 N 0.4003(3) 0.06690(19) 0.55839(10) 0.0183(5) Uani 1 1 d . . .
Cl1 Cl 0.07402(11) 0.68671(7) 0.61619(3) 0.03061(18) Uani 1 1 d . . .
Cl2 Cl 0.28425(10) 0.63971(6) 0.76035(3) 0.02457(16) Uani 1 1 d . . .
Cl3 Cl 0.74451(10) 0.00756(6) 0.63647(3) 0.02561(16) Uani 1 1 d . . .
Cl4 Cl 0.90261(11) 0.29419(6) 0.58145(3) 0.02893(17) Uani 1 1 d . . .
Cl5 Cl 0.53565(10) 0.65034(7) 0.64774(3) 0.02942(17) Uani 1 1 d . . .
Fe1 Fe 0.26842(5) 0.56765(3) 0.668812(17) 0.01702(10) Uani 1 1 d . . .
Fe2 Fe 0.64398(5) 0.17281(3) 0.583682(16) 0.01522(9) Uani 1 1 d . . .
O1 O 0.0604(3) 0.46014(19) 0.68293(9) 0.0271(5) Uani 1 1 d D . .
O1W O 0.0575(4) 0.3949(2) 0.79186(11) 0.0374(6) Uani 1 1 d D . .
H1A H 0.017(5) 0.412(3) 0.6601(14) 0.045 Uiso 1 1 d D . .
H1B H 0.047(5) 0.436(3) 0.7163(10) 0.045 Uiso 1 1 d D . .
H1WA H 0.063(5) 0.3271(18) 0.8009(17) 0.045 Uiso 1 1 d D . .
H1WB H -0.022(4) 0.427(3) 0.8085(16) 0.045 Uiso 1 1 d D . .

loop_
_atom_site_aniso_label
_atom_site_aniso_U_11
_atom_site_aniso_U_22
_atom_site_aniso_U_33
_atom_site_aniso_U_23
_atom_site_aniso_U_13
_atom_site_aniso_U_12
C1 0.0260(15) 0.0261(15) 0.0108(12) -0.0041(11) 0.0010(11) 0.0001(12)
C2 0.0191(14) 0.0162(13) 0.0137(12) 0.0001(10) 0.0027(10) 0.0005(10)
C3 0.0228(15) 0.0254(14) 0.0128(13) -0.0003(11) -0.0022(11) -0.0006(12)
C4 0.0173(13) 0.0156(13) 0.0168(13) -0.0013(10) 0.0006(10) -0.0038(10)
C5 0.0206(14) 0.0211(14) 0.0175(13) 0.0005(11) -0.0007(11) -0.0004(11)
C6 0.0212(14) 0.0262(15) 0.0235(15) 0.0014(12) 0.0038(12) -0.0065(12)
C7 0.0239(15) 0.0295(16) 0.0222(15) -0.0043(12) 0.0074(12) 0.0030(12)
C8 0.0251(15) 0.0245(14) 0.0176(14) -0.0004(11) -0.0017(11) -0.0019(12)
C9 0.0174(13) 0.0174(13) 0.0153(13) -0.0005(10) 0.0009(10) -0.0032(10)
C10 0.0230(15) 0.0368(17) 0.0222(15) -0.0023(13) 0.0095(12) -0.0029(13)
C11 0.0319(16) 0.0232(15) 0.0145(13) -0.0030(11) 0.0015(11) -0.0034(12)
C12 0.0217(14) 0.0212(14) 0.0218(14) 0.0005(11) -0.0015(11) 0.0029(11)
N1 0.0214(12) 0.0179(11) 0.0152(11) -0.0004(9) 0.0018(9) 0.0023(9)
N2 0.0243(12) 0.0164(11) 0.0149(11) -0.0024(9) 0.0015(9) -0.0004(9)
N3 0.0178(11) 0.0195(11) 0.0167(11) -0.0028(9) -0.0003(9) -0.0003(9)
N4 0.0204(12) 0.0190(11) 0.0172(11) 0.0000(9) 0.0039(9) -0.0001(9)
N5 0.0175(11) 0.0170(11) 0.0163(11) 0.0007(9) 0.0006(9) -0.0014(9)
N6 0.0199(12) 0.0180(11) 0.0172(11) -0.0031(9) 0.0035(9) 0.0023(9)
Cl1 0.0406(4) 0.0280(4) 0.0226(4) 0.0023(3) 0.0013(3) 0.0134(3)
Cl2 0.0331(4) 0.0245(3) 0.0164(3) -0.0043(3) 0.0040(3) 0.0025(3)
Cl3 0.0290(4) 0.0244(3) 0.0244(4) 0.0064(3) 0.0072(3) 0.0080(3)
Cl4 0.0337(4) 0.0287(4) 0.0242(4) -0.0045(3) 0.0026(3) -0.0129(3)
Cl5 0.0308(4) 0.0328(4) 0.0263(4) -0.0092(3) 0.0101(3) -0.0137(3)
Fe1 0.0202(2) 0.01616(19) 0.01455(19) -0.00167(15) 0.00171(15) 0.00025(15)
Fe2 0.0199(2) 0.01326(18) 0.01255(18) -0.00209(14) 0.00198(14) 0.00022(15)
O1 0.0296(12) 0.0296(12) 0.0220(11) -0.0031(9) 0.0030(9) -0.0097(9)
O1W 0.0518(16) 0.0263(12) 0.0372(14) 0.0065(11) 0.0185(12) 0.0020(12)

loop_
_atom_type_symbol
_atom_type_description
_atom_type_scat_dispersion_real
_atom_type_scat_dispersion_imag
_atom_type_scat_source
C C 0.0033 0.0016 'International Tables Vol C Tables 4.2.6.8 and 6.1.1.4'
H H 0.0000 0.0000 'International Tables Vol C Tables 4.2.6.8 and 6.1.1.4'
N N 0.0061 0.0033 'International Tables Vol C Tables 4.2.6.8 and 6.1.1.4'
Cl Cl 0.1484 0.1585 'International Tables Vol C Tables 4.2.6.8 and 6.1.1.4'
Fe Fe 0.3463 0.8444 'International Tables Vol C Tables 4.2.6.8 and 6.1.1.4'
O O 0.0106 0.0060 'International Tables Vol C Tables 4.2.6.8 and 6.1.1.4'

loop_
_geom_angle_atom_site_label_1
_geom_angle_atom_site_label_2
_geom_angle_atom_site_label_3
_geom_angle
_geom_angle_site_symmetry_1
_geom_angle_site_symmetry_3
_geom_angle_publ_flag
N3 C1 C3 121.2(3) . . ?
N6 C2 N4 126.8(2) 3_656 . ?
N6 C2 C2 117.0(3) 3_656 3_656 ?
N4 C2 C2 116.2(3) . 3_656 ?
C12 C3 C1 118.0(3) . . ?
N5 C4 N2 126.1(2) . . ?
N5 C4 C9 117.0(2) . . ?
N2 C4 C9 116.9(2) . . ?
N5 C5 C8 121.7(3) . . ?
N4 C6 C10 121.7(3) . . ?
N6 C7 C10 121.7(3) 3_656 . ?
C11 C8 C5 117.5(3) . . ?
N1 C9 N3 126.4(2) . . ?
N1 C9 C4 116.8(2) . . ?
N3 C9 C4 116.8(2) . . ?
C7 C10 C6 117.7(3) . . ?
N2 C11 C8 121.4(3) . . ?
N1 C12 C3 121.4(3) . . ?
C9 N1 C12 116.5(2) . . ?
C9 N1 Fe2 115.97(18) . . ?
C12 N1 Fe2 127.20(19) . . ?
C4 N2 C11 116.7(2) . . ?
C4 N2 Fe2 114.52(18) . . ?
C11 N2 Fe2 128.77(19) . . ?
C9 N3 C1 116.6(2) . . ?
C9 N3 Fe1 116.85(18) . . ?
C1 N3 Fe1 126.51(19) . . ?
C2 N4 C6 115.9(2) . . ?
C2 N4 Fe2 115.50(17) . . ?
C6 N4 Fe2 127.53(19) . . ?
C4 N5 C5 116.6(2) . . ?
C4 N5 Fe1 115.29(17) . . ?
C5 N5 Fe1 127.52(19) . . ?
C2 N6 C7 116.2(2) 3_656 3_656 ?
C2 N6 Fe2 113.61(18) 3_656 . ?
C7 N6 Fe2 128.71(19) 3_656 . ?
O1 Fe1 N3 82.01(9) . . ?
O1 Fe1 Cl2 92.32(7) . . ?
N3 Fe1 Cl2 93.41(6) . . ?
O1 Fe1 Cl1 90.96(7) . . ?
N3 Fe1 Cl1 162.44(6) . . ?
Cl2 Fe1 Cl1 102.98(3) . . ?
O1 Fe1 N5 86.88(8) . . ?
N3 Fe1 N5 73.56(8) . . ?
Cl2 Fe1 N5 166.94(6) . . ?
Cl1 Fe1 N5 90.08(6) . . ?
O1 Fe1 Cl5 166.77(7) . . ?
N3 Fe1 Cl5 86.53(6) . . ?
Cl2 Fe1 Cl5 94.95(3) . . ?
Cl1 Fe1 Cl5 98.14(3) . . ?
N5 Fe1 Cl5 83.54(6) . . ?
N1 Fe2 N4 176.37(9) . . ?
N1 Fe2 N2 75.67(8) . . ?
N4 Fe2 N2 101.04(8) . . ?
N1 Fe2 N6 102.83(9) . . ?
N4 Fe2 N6 74.99(8) . . ?
N2 Fe2 N6 81.80(8) . . ?
N1 Fe2 Cl3 91.50(6) . . ?
N4 Fe2 Cl3 91.11(6) . . ?
N2 Fe2 Cl3 157.09(7) . . ?
N6 Fe2 Cl3 82.72(6) . . ?
N1 Fe2 Cl4 90.17(7) . . ?
N4 Fe2 Cl4 91.50(6) . . ?
N2 Fe2 Cl4 92.18(7) . . ?
N6 Fe2 Cl4 163.73(6) . . ?
Cl3 Fe2 Cl4 106.99(3) . . ?

loop_
_geom_bond_atom_site_label_1
_geom_bond_atom_site_label_2
_geom_bond_distance
_geom_bond_site_symmetry_2
_geom_bond_publ_flag
C1 N3 1.342(3) . ?
C1 C3 1.382(4) . ?
C2 N6 1.329(3) 3_656 ?
C2 N4 1.335(4) . ?
C2 C2 1.486(5) 3_656 ?
C3 C12 1.373(4) . ?
C4 N5 1.331(3) . ?
C4 N2 1.335(3) . ?
C4 C9 1.478(4) . ?
C5 N5 1.342(3) . ?
C5 C8 1.382(4) . ?
C6 N4 1.342(4) . ?
C6 C10 1.378(4) . ?
C7 N6 1.342(4) 3_656 ?
C7 C10 1.374(4) . ?
C8 C11 1.380(4) . ?
C9 N1 1.326(3) . ?
C9 N3 1.334(3) . ?
C11 N2 1.344(4) . ?
C12 N1 1.347(3) . ?
N1 Fe2 2.166(2) . ?
N2 Fe2 2.201(2) . ?
N3 Fe1 2.220(2) . ?
N4 Fe2 2.175(2) . ?
N5 Fe1 2.263(2) . ?
N6 C2 1.329(3) 3_656 ?
N6 C7 1.342(4) 3_656 ?
N6 Fe2 2.225(2) . ?
Cl1 Fe1 2.2618(8) . ?
Cl2 Fe1 2.2588(8) . ?
Cl3 Fe2 2.3668(8) . ?
Cl4 Fe2 2.4081(8) . ?
Cl5 Fe1 2.3230(8) . ?
Fe1 O1 2.059(2) . ?
